data_7249022
loop_
_publ_author_name
'Su\<sanj, Ru\/der'
'Bedekovi\'c, Nikola'
'Cerovski, Sara'
'Baus Topi\'c, Nea'
'Nemec, Vinko'
'Cin\<ci\'c, Dominik'

_publ_section_title
;
 Evaluation of halogen bonding proclivity of oxazole derivatives carrying
 multiple acceptor sites in cocrystals with perfluorinated iodobenzenes
;
_journal_issue 31
_journal_name_full CrystEngComm
_journal_page_first 4137
_journal_page_last 4145
_journal_paper_doi 10.1039/D4CE00557K
_journal_volume 26
_journal_year 2024
_chemical_formula_moiety 'C6 F3 I3, C9 H7 N O'
_chemical_formula_sum 'C15 H7 F3 I3 N O'
_chemical_formula_weight 654.92
_space_group_crystal_system triclinic
_space_group_IT_number 2
_space_group_name_Hall '-P 1'
_space_group_name_H-M_alt 'P -1'
_atom_sites_solution_hydrogens geom
_audit_creation_method SHELXL-2018/3
_audit_update_record
;
2024-05-28 deposited with the CCDC.	2024-07-09 downloaded from the CCDC.
;
_cell_angle_alpha 84.563(3)
_cell_angle_beta 85.979(3)
_cell_angle_gamma 65.091(4)
_cell_formula_units_Z 2
_cell_length_a 9.1993(4)
_cell_length_b 9.7631(4)
_cell_length_c 10.5954(3)
_cell_measurement_reflns_used 11737
_cell_measurement_temperature 298.09(10)
_cell_measurement_theta_max 36.6900
_cell_measurement_theta_min 2.2910
_cell_volume 858.73(6)
_computing_structure_refinement 'SHELXL-2018/3 (Sheldrick, 2018)'
_diffrn_ambient_temperature 298.09(10)
_diffrn_detector_area_resol_mean 10.0000
_diffrn_measured_fraction_theta_full 1.000
_diffrn_measured_fraction_theta_max 1.000
_diffrn_measurement_device_type 'XtaLAB Synergy, Dualflex, HyPix'
_diffrn_radiation_type MoK\a
_diffrn_radiation_wavelength 0.71073
_diffrn_reflns_av_R_equivalents 0.0498
_diffrn_reflns_av_unetI/netI 0.0449
_diffrn_reflns_Laue_measured_fraction_full 1.000
_diffrn_reflns_Laue_measured_fraction_max 1.000
_diffrn_reflns_limit_h_max 13
_diffrn_reflns_limit_h_min -13
_diffrn_reflns_limit_k_max 14
_diffrn_reflns_limit_k_min -14
_diffrn_reflns_limit_l_max 15
_diffrn_reflns_limit_l_min -15
_diffrn_reflns_number 19979
_diffrn_reflns_point_group_measured_fraction_full 1.000
_diffrn_reflns_point_group_measured_fraction_max 1.000
_diffrn_reflns_theta_full 25.242
_diffrn_reflns_theta_max 31.999
_diffrn_reflns_theta_min 2.306
_diffrn_source 'micro-focus sealed X-ray tube'
_exptl_absorpt_coefficient_mu 5.490
_exptl_absorpt_correction_T_max 1.00000
_exptl_absorpt_correction_T_min 0.22448
_exptl_absorpt_correction_type multi-scan
_exptl_absorpt_process_details
;
CrysAlisPro 1.171.41.123a (Rigaku Oxford Diffraction, 2022)
Empirical absorption correction using spherical harmonics,
implemented in SCALE3 ABSPACK scaling algorithm.
;
_exptl_crystal_colour colorless
_exptl_crystal_density_diffrn 2.533
_exptl_crystal_description block
_exptl_crystal_F_000 596
_exptl_crystal_size_max 0.73
_exptl_crystal_size_mid 0.52
_exptl_crystal_size_min 0.31
_refine_diff_density_max 1.248
_refine_diff_density_min -1.416
_refine_diff_density_rms 0.161
_refine_ls_extinction_method none
_refine_ls_goodness_of_fit_ref 1.040
_refine_ls_hydrogen_treatment constr
_refine_ls_matrix_type full
_refine_ls_number_parameters 208
_refine_ls_number_reflns 5968
_refine_ls_number_restraints 0
_refine_ls_restrained_S_all 1.040
_refine_ls_R_factor_all 0.0541
_refine_ls_R_factor_gt 0.0405
_refine_ls_shift/su_max 0.001
_refine_ls_shift/su_mean 0.000
_refine_ls_structure_factor_coef Fsqd
_refine_ls_weighting_details 'w=1/[\s^2^(Fo^2^)+(0.0530P)^2^+0.5045P] where P=(Fo^2^+2Fc^2^)/3'
_refine_ls_weighting_scheme calc
_refine_ls_wR_factor_gt 0.1049
_refine_ls_wR_factor_ref 0.1126
_reflns_Friedel_coverage 0.000
_reflns_number_gt 4589
_reflns_number_total 5968
_reflns_threshold_expression 'I > 2\s(I)'
_cod_data_source_file d4ce00557k2.cif
_cod_data_source_block phox_135tfib
_cod_depositor_comments 'Adding full bibliography for 7249013--7249033.cif.'
_cod_database_code 7249022
_shelx_shelxl_version_number 2018/3
_shelx_space_group_comment
;
The symmetry employed for this shelxl refinement is uniquely defined
by the following loop, which should always be used as a source of
symmetry information in preference to the above space-group names.
They are only intended as comments.
;

loop_
_space_group_symop_operation_xyz
'x, y, z'
'-x, -y, -z'

loop_
_atom_site_label
_atom_site_type_symbol
_atom_site_fract_x
_atom_site_fract_y
_atom_site_fract_z
_atom_site_U_iso_or_equiv
_atom_site_adp_type
_atom_site_occupancy
_atom_site_site_symmetry_order
_atom_site_calc_flag
_atom_site_refinement_flags_posn
_atom_site_refinement_flags_adp
_atom_site_refinement_flags_occupancy
_atom_site_disorder_assembly
_atom_site_disorder_group
I1 I 0.46428(3) 0.60164(3) 0.67215(2) 0.04228(9) Uani 1 1 d . . . . .
I3 I 0.45391(4) 1.00692(3) 0.20009(3) 0.04863(9) Uani 1 1 d . . . . .
I2 I 1.03111(4) 0.74968(5) 0.52887(3) 0.05751(11) Uani 1 1 d . . . . .
F1 F 0.8034(3) 0.6136(3) 0.6706(2) 0.0514(6) Uani 1 1 d . . . . .
F2 F 0.7882(3) 0.9377(3) 0.3121(3) 0.0540(7) Uani 1 1 d . . . . .
F3 F 0.3530(3) 0.8153(3) 0.4177(3) 0.0531(7) Uani 1 1 d . . . . .
O1 O 0.2498(4) 0.3264(4) 1.0159(3) 0.0496(7) Uani 1 1 d . . . . .
N1 N 0.3102(5) 0.4437(5) 0.8459(4) 0.0546(10) Uani 1 1 d . . . . .
C14 C 0.5699(5) 0.8773(4) 0.3600(3) 0.0356(7) Uani 1 1 d . . . . .
C7 C 0.1425(5) 0.3433(4) 0.9253(3) 0.0366(7) Uani 1 1 d . . . . .
C8 C 0.1793(6) 0.4155(5) 0.8218(4) 0.0477(10) Uani 1 1 d . . . . .
H8 H 0.125425 0.442221 0.746023 0.057 Uiso 1 1 calc R U . . .
C10 C 0.5740(5) 0.7121(4) 0.5471(3) 0.0350(7) Uani 1 1 d . . . . .
C11 C 0.7267(5) 0.6996(5) 0.5688(4) 0.0366(7) Uani 1 1 d . . . . .
C12 C 0.8025(5) 0.7730(5) 0.4916(4) 0.0375(8) Uani 1 1 d . . . . .
C13 C 0.7187(5) 0.8632(5) 0.3879(4) 0.0384(8) Uani 1 1 d . . . . .
C1 C 0.0222(5) 0.2847(4) 0.9573(4) 0.0373(8) Uani 1 1 d . . . . .
C15 C 0.4997(5) 0.8016(4) 0.4418(3) 0.0358(7) Uani 1 1 d . . . . .
C6 C 0.0115(5) 0.2191(5) 1.0772(4) 0.0432(9) Uani 1 1 d . . . . .
H6 H 0.081137 0.212995 1.139131 0.052 Uiso 1 1 calc R U . . .
C2 C -0.0847(6) 0.2935(6) 0.8661(5) 0.0500(10) Uani 1 1 d . . . . .
H2 H -0.079472 0.338190 0.785449 0.060 Uiso 1 1 calc R U . . .
C9 C 0.3466(6) 0.3885(6) 0.9594(5) 0.0575(12) Uani 1 1 d . . . . .
H9 H 0.432135 0.390677 0.999629 0.069 Uiso 1 1 calc R U . . .
C5 C -0.1037(6) 0.1623(6) 1.1050(5) 0.0557(12) Uani 1 1 d . . . . .
H5 H -0.111454 0.119457 1.185939 0.067 Uiso 1 1 calc R U . . .
C3 C -0.1978(7) 0.2361(6) 0.8951(6) 0.0613(13) Uani 1 1 d . . . . .
H3 H -0.268923 0.242773 0.834175 0.074 Uiso 1 1 calc R U . . .
C4 C -0.2053(7) 0.1689(6) 1.0145(6) 0.0625(14) Uani 1 1 d . . . . .
H4 H -0.279744 0.127993 1.033261 0.075 Uiso 1 1 calc R U . . .

loop_
_atom_site_aniso_label
_atom_site_aniso_U_11
_atom_site_aniso_U_22
_atom_site_aniso_U_33
_atom_site_aniso_U_23
_atom_site_aniso_U_13
_atom_site_aniso_U_12
I1 0.04411(15) 0.05005(17) 0.04063(14) 0.00692(10) 0.00055(10) -0.02976(13)
I3 0.05273(17) 0.05070(18) 0.04110(15) 0.01321(11) -0.01449(11) -0.02168(14)
I2 0.04097(16) 0.0856(3) 0.05738(19) 0.01097(16) -0.01114(12) -0.03944(17)
F1 0.0444(13) 0.0667(17) 0.0448(13) 0.0207(11) -0.0145(10) -0.0280(13)
F2 0.0497(15) 0.0693(18) 0.0518(14) 0.0220(12) -0.0051(11) -0.0381(14)
F3 0.0385(13) 0.0702(18) 0.0584(15) 0.0167(13) -0.0124(11) -0.0329(13)
O1 0.0501(18) 0.061(2) 0.0461(16) 0.0119(14) -0.0095(13) -0.0338(16)
N1 0.052(2) 0.051(2) 0.065(2) 0.0016(18) 0.0133(19) -0.029(2)
C14 0.0387(18) 0.0369(19) 0.0297(15) 0.0069(13) -0.0063(13) -0.0155(15)
C7 0.0382(19) 0.0352(18) 0.0355(17) 0.0015(13) 0.0007(14) -0.0156(15)
C8 0.057(3) 0.045(2) 0.043(2) 0.0077(17) -0.0011(18) -0.026(2)
C10 0.0337(17) 0.0399(19) 0.0351(17) 0.0065(13) -0.0030(13) -0.0204(15)
C11 0.0387(19) 0.0399(19) 0.0342(17) 0.0077(14) -0.0059(13) -0.0209(16)
C12 0.0311(17) 0.049(2) 0.0374(17) 0.0036(15) -0.0033(13) -0.0224(16)
C13 0.0390(19) 0.047(2) 0.0347(17) 0.0060(14) 0.0017(14) -0.0252(17)
C1 0.0338(18) 0.0292(17) 0.047(2) 0.0044(14) -0.0005(14) -0.0130(14)
C15 0.0346(17) 0.043(2) 0.0360(17) 0.0043(14) -0.0034(13) -0.0231(16)
C6 0.043(2) 0.045(2) 0.043(2) 0.0120(16) 0.0009(16) -0.0231(18)
C2 0.051(2) 0.053(3) 0.051(2) 0.0093(18) -0.0117(18) -0.027(2)
C9 0.050(3) 0.063(3) 0.069(3) 0.002(2) -0.001(2) -0.035(2)
C5 0.055(3) 0.049(3) 0.064(3) 0.003(2) 0.018(2) -0.028(2)
C3 0.055(3) 0.061(3) 0.077(4) -0.004(3) -0.011(2) -0.031(3)
C4 0.051(3) 0.057(3) 0.088(4) -0.003(3) 0.009(3) -0.032(3)

loop_
_atom_type_symbol
_atom_type_description
_atom_type_scat_dispersion_real
_atom_type_scat_dispersion_imag
_atom_type_scat_source
C C 0.0033 0.0016 'International Tables Vol C Tables 4.2.6.8 and 6.1.1.4'
H H 0.0000 0.0000 'International Tables Vol C Tables 4.2.6.8 and 6.1.1.4'
N N 0.0061 0.0033 'International Tables Vol C Tables 4.2.6.8 and 6.1.1.4'
O O 0.0106 0.0060 'International Tables Vol C Tables 4.2.6.8 and 6.1.1.4'
F F 0.0171 0.0103 'International Tables Vol C Tables 4.2.6.8 and 6.1.1.4'
I I -0.4742 1.8119 'International Tables Vol C Tables 4.2.6.8 and 6.1.1.4'

loop_
_geom_angle_atom_site_label_1
_geom_angle_atom_site_label_2
_geom_angle_atom_site_label_3
_geom_angle
_geom_angle_site_symmetry_1
_geom_angle_site_symmetry_3
_geom_angle_publ_flag
C9 O1 C7 104.9(4) . . ?
C9 N1 C8 104.8(4) . . ?
C13 C14 C15 117.6(3) . . ?
C13 C14 I3 121.2(3) . . ?
C15 C14 I3 121.2(3) . . ?
C8 C7 O1 106.9(4) . . ?
C8 C7 C1 135.0(4) . . ?
O1 C7 C1 118.1(3) . . ?
C7 C8 N1 109.3(4) . . ?
C15 C10 C11 116.7(3) . . ?
C15 C10 I1 122.5(3) . . ?
C11 C10 I1 120.8(3) . . ?
F1 C11 C12 118.2(4) . . ?
F1 C11 C10 118.7(3) . . ?
C12 C11 C10 123.1(4) . . ?
C11 C12 C13 116.8(3) . . ?
C11 C12 I2 121.3(3) . . ?
C13 C12 I2 121.9(3) . . ?
F2 C13 C14 119.0(4) . . ?
F2 C13 C12 118.2(4) . . ?
C14 C13 C12 122.8(3) . . ?
C6 C1 C2 118.9(4) . . ?
C6 C1 C7 121.1(4) . . ?
C2 C1 C7 120.0(4) . . ?
F3 C15 C10 118.2(3) . . ?
F3 C15 C14 118.8(3) . . ?
C10 C15 C14 123.0(4) . . ?
C1 C6 C5 120.0(4) . . ?
C3 C2 C1 120.4(4) . . ?
N1 C9 O1 114.1(5) . . ?
C4 C5 C6 120.6(5) . . ?
C2 C3 C4 120.0(5) . . ?
C5 C4 C3 120.1(5) . . ?

loop_
_geom_bond_atom_site_label_1
_geom_bond_atom_site_label_2
_geom_bond_distance
_geom_bond_site_symmetry_2
_geom_bond_publ_flag
I1 C10 2.097(4) . ?
I3 C14 2.079(4) . ?
I2 C12 2.080(4) . ?
F1 C11 1.342(4) . ?
F2 C13 1.339(4) . ?
F3 C15 1.339(4) . ?
O1 C9 1.352(6) . ?
O1 C7 1.374(5) . ?
N1 C9 1.276(7) . ?
N1 C8 1.388(7) . ?
C14 C13 1.368(6) . ?
C14 C15 1.384(5) . ?
C7 C8 1.348(6) . ?
C7 C1 1.453(5) . ?
C10 C15 1.376(5) . ?
C10 C11 1.391(5) . ?
C11 C12 1.378(5) . ?
C12 C13 1.393(5) . ?
C1 C6 1.383(5) . ?
C1 C2 1.398(6) . ?
C6 C5 1.392(6) . ?
C2 C3 1.380(7) . ?
C5 C4 1.364(8) . ?
C3 C4 1.380(8) . ?
